data_7159370
loop_
_publ_author_name
'Saney, Liban'
'Panduwawala, Tharindi'
'Li, Xiang'
'Christensen, Kirsten E.'
'Genov, Miroslav'
'Pretsch, Alexander'
'Pretsch, Dagmar'
'Moloney, Mark G.'

_publ_section_title
;
 Synthesis of fused tetramate-oxazolidine and -imidazolidine derivatives
 and their antibacterial activity.
;
_journal_issue 23
_journal_name_full 'Organic &amp; biomolecular chemistry'
_journal_page_first 4801
_journal_page_last 4809
_journal_paper_doi 10.1039/d3ob00594a
_journal_volume 21
_journal_year 2023
_chemical_formula_moiety 'C22 H22 F N O6'
_chemical_formula_sum 'C22 H22 F N O6'
_chemical_formula_weight 415.42
_chemical_melting_point ?
_space_group_IT_number 2
_space_group_name_Hall '-P 1'
_space_group_name_H-M_alt 'P -1'
_symmetry_cell_setting triclinic
_symmetry_space_group_name_Hall '-P 1'
_symmetry_space_group_name_H-M 'P -1'
_atom_sites_solution_hydrogens difmap
_atom_sites_solution_primary other
_audit_creation_date 2019-07-03
_audit_creation_method 'CRYSTALS_ver_14.61_build_7356 '
_audit_update_record
;
2023-04-13 deposited with the CCDC.	2023-05-22 downloaded from the CCDC.
;
_cell_angle_alpha 85.539(4)
_cell_angle_beta 72.759(5)
_cell_angle_gamma 69.075(5)
_cell_formula_units_Z 2
_cell_length_a 8.2739(4)
_cell_length_b 10.4856(6)
_cell_length_c 13.0102(7)
_cell_measurement_reflns_used 4508
_cell_measurement_temperature 150
_cell_measurement_theta_max 76.36
_cell_measurement_theta_min 3.56
_cell_volume 1006.41(10)
_computing_cell_refinement
; 
 CrysAlisPro (Rigaku Oxford Diffraction, 2017) 
;
_computing_data_collection 'SuperNova, (Oxford Diffraction, 2010)'
_computing_data_reduction
; 
 CrysAlisPro (Rigaku Oxford Diffraction, 2017) 
;
_computing_molecular_graphics 'CAMERON (Watkin et al., 1996)'
_computing_publication_material 'CRYSTALS (Betteridge et al., 2003)'
_computing_structure_refinement 'CRYSTALS (Betteridge et al., 2003)'
_computing_structure_solution 'Superflip (Palatinus & Chapuis, 2007)'
_diffrn_ambient_temperature 150
_diffrn_measured_fraction_theta_full 0.996
_diffrn_measured_fraction_theta_max 0.983
_diffrn_measurement_device Area
_diffrn_measurement_device_type 'Oxford Diffraction SuperNova'
_diffrn_measurement_method \w
_diffrn_radiation_monochromator 'focussing mirrors'
_diffrn_radiation_type 'Cu K\a'
_diffrn_radiation_wavelength 1.54184
_diffrn_reflns_av_R_equivalents 0.050
_diffrn_reflns_av_sigmaI/netI 0.0721
_diffrn_reflns_av_unetI/netI 0.072
_diffrn_reflns_limit_h_max 10
_diffrn_reflns_limit_h_min -10
_diffrn_reflns_limit_k_max 12
_diffrn_reflns_limit_k_min -13
_diffrn_reflns_limit_l_max 15
_diffrn_reflns_limit_l_min -16
_diffrn_reflns_number 14152
_diffrn_reflns_theta_full 74.874
_diffrn_reflns_theta_max 77.190
_diffrn_reflns_theta_min 3.559
_diffrn_standards_number 0
_exptl_absorpt_coefficient_mu 0.892
_exptl_absorpt_correction_T_max 0.90
_exptl_absorpt_correction_T_min 0.55
_exptl_absorpt_correction_type multi-scan
_exptl_absorpt_process_details
; 
 CrysAlisPro (Rigaku Oxford Diffraction, 2017) 
;
_exptl_crystal_colour clear_pale_yellow
_exptl_crystal_density_diffrn 1.371
_exptl_crystal_density_meas ?
_exptl_crystal_density_method 'not measured'
_exptl_crystal_description block
_exptl_crystal_F_000 436
_exptl_crystal_size_max 0.20
_exptl_crystal_size_mid 0.18
_exptl_crystal_size_min 0.12
_refine_diff_density_max 0.34
_refine_diff_density_min -0.33
_refine_ls_extinction_method None
_refine_ls_goodness_of_fit_ref 0.9969
_refine_ls_hydrogen_treatment constr
_refine_ls_matrix_type full
_refine_ls_number_parameters 271
_refine_ls_number_reflns 4199
_refine_ls_number_restraints 0
_refine_ls_R_factor_all 0.0606
_refine_ls_R_factor_gt 0.0427
_refine_ls_shift/su_max 0.0003167
_refine_ls_shift/su_mean 0.0000323
_refine_ls_structure_factor_coef Fsqd
_refine_ls_weighting_details
;
 Method= Modified Sheldrick 
 w=1/[\s^2^(F^2^) + ( 0.04P)^2^ + 0.34P] 
 ,where P=(max(Fo^2^,0) + 2Fc^2^)/3 
;
_refine_ls_weighting_scheme calc
_refine_ls_wR_factor_all 0.1125
_refine_ls_wR_factor_gt 0.0987
_refine_ls_wR_factor_ref 0.1121
_reflns_limit_h_max 10
_reflns_limit_h_min -9
_reflns_limit_k_max 13
_reflns_limit_k_min -13
_reflns_limit_l_max 16
_reflns_limit_l_min 0
_reflns_number_gt 3225
_reflns_number_total 4210
_reflns_threshold_expression I>2.0\s(I)
_oxford_diffrn_Wilson_B_factor 2.63
_oxford_diffrn_Wilson_scale 0.04
_oxford_refine_ls_r_factor_ref 0.0604
_oxford_refine_ls_scale 7.19(18)
_oxford_reflns_number_all 4202
_oxford_structure_analysis_title '7185 - exp_4467 '
_cod_data_source_file d3ob00594a2.cif
_cod_data_source_block 17c
_cod_depositor_comments
;
The following automatic conversions were performed:

data item '_chemical_melting_point' value 'not measured' was changed
to '?' -- the value is undefined or not given.

data item '_exptl_crystal_density_meas' value 'not measured' was
changed to '?' -- the value is perceived as not measured.

Automatic conversion script
Id: cif_fix_values 8170 2020-07-09 18:12:32Z antanas 

 Adding full bibliography for 7159369--7159381.cif.
;
_cod_original_sg_symbol_H-M 'P -1 '
_cod_database_code 7159370
_oxford_refine_reflns_threshold_expression_ref I>-3.0\s(I)

loop_
_symmetry_equiv_pos_as_xyz
x,y,z
-x,-y,-z

loop_
_atom_site_label
_atom_site_type_symbol
_atom_site_fract_x
_atom_site_fract_y
_atom_site_fract_z
_atom_site_U_iso_or_equiv
_atom_site_occupancy
_atom_site_adp_type
_atom_site_refinement_flags_posn
_atom_site_refinement_flags_adp
_atom_site_refinement_flags_occupancy
_atom_site_disorder_assembly
_atom_site_disorder_group
_atom_site_attached_hydrogens
O1 O 0.60557(16) 0.32229(13) 0.53566(9) 0.0278 1.0000 Uani . . . . . .
C2 C 0.7456(2) 0.23467(18) 0.58078(13) 0.0254 1.0000 Uani . . . . . .
C3 C 0.8914(2) 0.30074(17) 0.54289(13) 0.0254 1.0000 Uani . . . . . .
N4 N 0.86618(19) 0.35181(15) 0.43876(11) 0.0259 1.0000 Uani . . . . . .
C5 C 0.6937(2) 0.35180(18) 0.42936(13) 0.0261 1.0000 Uani . . . . . .
C6 C 0.7130(2) 0.25157(18) 0.34458(13) 0.0256 1.0000 Uani . . . . . .
C7 C 0.5597(2) 0.26493(19) 0.31432(14) 0.0291 1.0000 Uani . . . . . .
C8 C 0.5698(3) 0.1812(2) 0.23365(15) 0.0350 1.0000 Uani . . . . . .
C9 C 0.7351(3) 0.0855(2) 0.18425(15) 0.0362 1.0000 Uani . . . . . .
C10 C 0.8885(3) 0.0666(2) 0.21342(15) 0.0349 1.0000 Uani . . . . . .
C11 C 0.8758(2) 0.15084(19) 0.29511(14) 0.0300 1.0000 Uani . . . . . .
F12 F 0.74791(19) 0.00487(15) 0.10307(11) 0.0567 1.0000 Uani . . . . . .
C21 C 0.6671(2) 0.23185(19) 0.70077(13) 0.0277 1.0000 Uani . . . . . .
C22 C 0.5898(3) 0.3517(2) 0.76367(15) 0.0394 1.0000 Uani . . . . . .
C23 C 0.5144(3) 0.3471(3) 0.87438(17) 0.0493 1.0000 Uani . . . . . .
C24 C 0.5192(3) 0.2238(3) 0.92213(16) 0.0486 1.0000 Uani . . . . . .
C25 C 0.5957(3) 0.1046(3) 0.86005(16) 0.0441 1.0000 Uani . . . . . .
C26 C 0.6680(2) 0.1091(2) 0.74913(15) 0.0332 1.0000 Uani . . . . . .
C31 C 1.0802(2) 0.19945(18) 0.53132(14) 0.0271 1.0000 Uani . . . . . .
O32 O 1.15992(18) 0.10780(13) 0.46471(11) 0.0364 1.0000 Uani . . . . . .
O33 O 1.14357(17) 0.22289(14) 0.60835(10) 0.0333 1.0000 Uani . . . . . .
C34 C 1.3265(3) 0.1344(2) 0.60365(18) 0.0421 1.0000 Uani . . . . . .
C41 C 0.9802(2) 0.40933(17) 0.37248(13) 0.0267 1.0000 Uani . . . . . .
O42 O 1.11562(16) 0.40861(13) 0.39282(10) 0.0319 1.0000 Uani . . . . . .
C43 C 0.9331(3) 0.47174(19) 0.27125(14) 0.0330 1.0000 Uani . . . . . .
C44 C 1.0376(3) 0.3729(2) 0.17528(14) 0.0332 1.0000 Uani . . . . . .
O45 O 1.18685(19) 0.29059(18) 0.16312(11) 0.0505 1.0000 Uani . . . . . .
O46 O 0.94260(18) 0.39105(14) 0.10565(10) 0.0375 1.0000 Uani . . . . . .
C47 C 1.0304(3) 0.3028(2) 0.00904(16) 0.0410 1.0000 Uani . . . . . .
C48 C 0.8882(3) 0.3149(3) -0.04418(17) 0.0472 1.0000 Uani . . . . . .
H21 H 0.7935 0.1437 0.5478 0.0302 1.0000 Uiso R . . . . .
H31 H 0.8641 0.3784 0.5905 0.0290 1.0000 Uiso R . . . . .
H51 H 0.6199 0.4429 0.4139 0.0290 1.0000 Uiso R . . . . .
H71 H 0.4493 0.3320 0.3472 0.0351 1.0000 Uiso R . . . . .
H81 H 0.4669 0.1898 0.2140 0.0421 1.0000 Uiso R . . . . .
H101 H 0.9990 -0.0018 0.1800 0.0430 1.0000 Uiso R . . . . .
H111 H 0.9791 0.1387 0.3161 0.0344 1.0000 Uiso R . . . . .
H221 H 0.5890 0.4353 0.7321 0.0463 1.0000 Uiso R . . . . .
H231 H 0.4639 0.4280 0.9150 0.0602 1.0000 Uiso R . . . . .
H241 H 0.4694 0.2240 1.0019 0.0565 1.0000 Uiso R . . . . .
H251 H 0.6017 0.0187 0.8930 0.0534 1.0000 Uiso R . . . . .
H261 H 0.7166 0.0265 0.7053 0.0406 1.0000 Uiso R . . . . .
H343 H 1.3490 0.1568 0.6686 0.0625 1.0000 Uiso R . . . . .
H341 H 1.4119 0.1532 0.5396 0.0625 1.0000 Uiso R . . . . .
H342 H 1.3377 0.0385 0.6029 0.0620 1.0000 Uiso R . . . . .
H431 H 0.9724 0.5511 0.2547 0.0403 1.0000 Uiso R . . . . .
H432 H 0.8049 0.5021 0.2784 0.0383 1.0000 Uiso R . . . . .
H472 H 1.1239 0.3345 -0.0384 0.0485 1.0000 Uiso R . . . . .
H471 H 1.0830 0.2077 0.0300 0.0479 1.0000 Uiso R . . . . .
H482 H 0.9410 0.2576 -0.1107 0.0703 1.0000 Uiso R . . . . .
H481 H 0.8350 0.4110 -0.0630 0.0702 1.0000 Uiso R . . . . .
H483 H 0.7950 0.2864 0.0052 0.0708 1.0000 Uiso R . . . . .

loop_
_atom_site_aniso_label
_atom_site_aniso_U_11
_atom_site_aniso_U_22
_atom_site_aniso_U_33
_atom_site_aniso_U_23
_atom_site_aniso_U_13
_atom_site_aniso_U_12
O1 0.0226(6) 0.0338(6) 0.0261(6) 0.0015(5) -0.0068(5) -0.0092(5)
C2 0.0230(8) 0.0265(8) 0.0264(8) -0.0015(6) -0.0070(6) -0.0078(7)
C3 0.0245(8) 0.0251(8) 0.0275(8) -0.0012(6) -0.0082(6) -0.0089(7)
N4 0.0235(7) 0.0266(7) 0.0292(7) 0.0021(6) -0.0094(6) -0.0095(6)
C5 0.0219(8) 0.0277(8) 0.0280(8) 0.0012(7) -0.0067(6) -0.0083(7)
C6 0.0231(8) 0.0288(8) 0.0262(8) 0.0037(7) -0.0077(6) -0.0108(7)
C7 0.0233(8) 0.0314(9) 0.0326(9) 0.0040(7) -0.0091(7) -0.0094(7)
C8 0.0344(10) 0.0423(11) 0.0375(10) 0.0054(8) -0.0189(8) -0.0179(9)
C9 0.0421(11) 0.0405(11) 0.0327(9) -0.0035(8) -0.0135(8) -0.0191(9)
C10 0.0283(9) 0.0357(10) 0.0386(10) -0.0071(8) -0.0065(8) -0.0095(8)
C11 0.0244(8) 0.0331(9) 0.0347(9) -0.0025(7) -0.0091(7) -0.0112(7)
F12 0.0623(9) 0.0616(9) 0.0556(8) -0.0189(7) -0.0244(7) -0.0224(7)
C21 0.0210(8) 0.0349(9) 0.0269(8) -0.0006(7) -0.0073(7) -0.0086(7)
C22 0.0388(11) 0.0389(11) 0.0335(10) -0.0056(8) -0.0097(8) -0.0047(9)
C23 0.0383(11) 0.0627(15) 0.0359(11) -0.0168(10) -0.0082(9) -0.0030(11)
C24 0.0319(11) 0.0815(18) 0.0281(10) 0.0021(10) -0.0060(8) -0.0173(11)
C25 0.0350(11) 0.0623(14) 0.0361(10) 0.0114(10) -0.0093(8) -0.0213(10)
C26 0.0261(9) 0.0422(11) 0.0321(9) 0.0035(8) -0.0072(7) -0.0143(8)
C31 0.0249(8) 0.0283(9) 0.0317(8) 0.0024(7) -0.0100(7) -0.0125(7)
O32 0.0323(7) 0.0311(7) 0.0425(7) -0.0059(6) -0.0112(6) -0.0055(6)
O33 0.0278(6) 0.0382(7) 0.0381(7) 0.0008(6) -0.0155(5) -0.0116(6)
C34 0.0274(9) 0.0489(12) 0.0546(12) 0.0118(10) -0.0199(9) -0.0143(9)
C41 0.0248(8) 0.0243(8) 0.0293(8) -0.0037(7) -0.0039(7) -0.0087(7)
O42 0.0260(6) 0.0351(7) 0.0364(7) -0.0037(5) -0.0055(5) -0.0148(5)
C43 0.0317(9) 0.0326(9) 0.0327(9) 0.0032(7) -0.0061(7) -0.0119(8)
C44 0.0293(9) 0.0412(10) 0.0296(9) 0.0046(8) -0.0069(7) -0.0150(8)
O45 0.0299(7) 0.0725(11) 0.0369(8) -0.0115(7) -0.0087(6) -0.0018(7)
O46 0.0344(7) 0.0412(8) 0.0350(7) -0.0019(6) -0.0117(6) -0.0090(6)
C47 0.0410(11) 0.0451(12) 0.0346(10) -0.0047(9) -0.0106(8) -0.0116(9)
C48 0.0517(13) 0.0557(14) 0.0418(11) 0.0019(10) -0.0173(10) -0.0247(11)

loop_
_atom_type_symbol
_atom_type_scat_dispersion_real
_atom_type_scat_dispersion_imag
_atom_type_scat_Cromer_Mann_a1
_atom_type_scat_Cromer_Mann_b1
_atom_type_scat_Cromer_Mann_a2
_atom_type_scat_Cromer_Mann_b2
_atom_type_scat_Cromer_Mann_a3
_atom_type_scat_Cromer_Mann_b3
_atom_type_scat_Cromer_Mann_a4
_atom_type_scat_Cromer_Mann_b4
_atom_type_scat_Cromer_Mann_c
_atom_type_scat_source
C 0.0181 0.0091 2.3100 20.8439 1.0200 10.2075 1.5886 0.5687 0.8650 51.6512 0.2156 'International Tables Vol C 4.2.6.8 and 6.1.1.4'
H 0.0000 0.0000 0.4930 10.5109 0.3229 26.1257 0.1402 3.1424 0.0408 57.7998 0.0030 'International Tables Vol C 4.2.6.8 and 6.1.1.4'
F 0.0727 0.0534 3.5392 10.2825 2.6412 4.2944 1.5170 0.2615 1.0243 26.1476 0.2776 'International Tables Vol C 4.2.6.8 and 6.1.1.4'
N 0.0311 0.0180 12.2126 0.0057 3.1322 9.8933 2.0125 28.9975 1.1663 0.5826 -11.5290 'International Tables Vol C 4.2.6.8 and 6.1.1.4'
O 0.0492 0.0322 3.0485 13.2771 2.2868 5.7011 1.5463 0.3239 0.8670 32.9089 0.2508 'International Tables Vol C 4.2.6.8 and 6.1.1.4'

loop_
_geom_angle_atom_site_label_1
_geom_angle_site_symmetry_1
_geom_angle_atom_site_label_2
_geom_angle_site_symmetry_2
_geom_angle_atom_site_label_3
_geom_angle_site_symmetry_3
_geom_angle
_geom_angle_publ_flag
C2 . O1 . C5 . 106.85(12) yes
O1 . C2 . C3 . 102.20(13) yes
O1 . C2 . C21 . 108.83(13) yes
C3 . C2 . C21 . 115.80(14) yes
O1 . C2 . H21 . 109.4 no
C3 . C2 . H21 . 108.8 no
C21 . C2 . H21 . 111.3 no
C2 . C3 . N4 . 100.70(13) yes
C2 . C3 . C31 . 112.78(14) yes
N4 . C3 . C31 . 111.88(14) yes
C2 . C3 . H31 . 110.9 no
N4 . C3 . H31 . 109.0 no
C31 . C3 . H31 . 111.2 no
C3 . N4 . C5 . 110.90(13) yes
C3 . N4 . C41 . 120.39(14) yes
C5 . N4 . C41 . 127.92(14) yes
N4 . C5 . O1 . 103.05(13) yes
N4 . C5 . C6 . 114.21(14) yes
O1 . C5 . C6 . 112.92(14) yes
N4 . C5 . H51 . 110.7 no
O1 . C5 . H51 . 107.1 no
C6 . C5 . H51 . 108.6 no
C5 . C6 . C7 . 117.74(15) yes
C5 . C6 . C11 . 122.87(15) yes
C7 . C6 . C11 . 119.37(16) yes
C6 . C7 . C8 . 120.71(17) yes
C6 . C7 . H71 . 120.2 no
C8 . C7 . H71 . 119.1 no
C7 . C8 . C9 . 118.05(17) yes
C7 . C8 . H81 . 120.5 no
C9 . C8 . H81 . 121.5 no
C8 . C9 . C10 . 123.11(18) yes
C8 . C9 . F12 . 118.66(17) yes
C10 . C9 . F12 . 118.22(18) yes
C9 . C10 . C11 . 118.12(17) yes
C9 . C10 . H101 . 121.4 no
C11 . C10 . H101 . 120.5 no
C10 . C11 . C6 . 120.57(16) yes
C10 . C11 . H111 . 119.0 no
C6 . C11 . H111 . 120.4 no
C2 . C21 . C22 . 120.67(17) yes
C2 . C21 . C26 . 119.84(16) yes
C22 . C21 . C26 . 119.47(17) yes
C21 . C22 . C23 . 119.7(2) yes
C21 . C22 . H221 . 120.3 no
C23 . C22 . H221 . 120.0 no
C22 . C23 . C24 . 120.4(2) yes
C22 . C23 . H231 . 118.4 no
C24 . C23 . H231 . 121.2 no
C23 . C24 . C25 . 120.10(19) yes
C23 . C24 . H241 . 118.0 no
C25 . C24 . H241 . 121.8 no
C24 . C25 . C26 . 119.7(2) yes
C24 . C25 . H251 . 120.4 no
C26 . C25 . H251 . 119.9 no
C25 . C26 . C21 . 120.60(19) yes
C25 . C26 . H261 . 119.8 no
C21 . C26 . H261 . 119.6 no
C3 . C31 . O32 . 125.12(16) yes
C3 . C31 . O33 . 110.27(14) yes
O32 . C31 . O33 . 124.56(16) yes
C31 . O33 . C34 . 115.36(15) yes
O33 . C34 . H343 . 106.0 no
O33 . C34 . H341 . 109.8 no
H343 . C34 . H341 . 109.8 no
O33 . C34 . H342 . 110.6 no
H343 . C34 . H342 . 110.1 no
H341 . C34 . H342 . 110.3 no
N4 . C41 . O42 . 121.39(16) yes
N4 . C41 . C43 . 116.68(15) yes
O42 . C41 . C43 . 121.92(16) yes
C41 . C43 . C44 . 110.99(15) yes
C41 . C43 . H431 . 108.1 no
C44 . C43 . H431 . 106.2 no
C41 . C43 . H432 . 113.3 no
C44 . C43 . H432 . 109.6 no
H431 . C43 . H432 . 108.4 no
C43 . C44 . O45 . 124.67(17) yes
C43 . C44 . O46 . 110.84(16) yes
O45 . C44 . O46 . 124.48(18) yes
C44 . O46 . C47 . 115.88(15) yes
O46 . C47 . C48 . 107.23(17) yes
O46 . C47 . H472 . 108.5 no
C48 . C47 . H472 . 110.5 no
O46 . C47 . H471 . 109.0 no
C48 . C47 . H471 . 110.4 no
H472 . C47 . H471 . 111.2 no
C47 . C48 . H482 . 110.5 no
C47 . C48 . H481 . 109.3 no
H482 . C48 . H481 . 108.5 no
C47 . C48 . H483 . 109.0 no
H482 . C48 . H483 . 109.8 no
H481 . C48 . H483 . 109.6 no

loop_
_geom_bond_atom_site_label_1
_geom_bond_site_symmetry_1
_geom_bond_atom_site_label_2
_geom_bond_site_symmetry_2
_geom_bond_distance
_geom_bond_publ_flag
O1 . C2 . 1.446(2) yes
O1 . C5 . 1.4271(19) yes
C2 . C3 . 1.539(2) yes
C2 . C21 . 1.505(2) yes
C2 . H21 . 0.971 no
C3 . N4 . 1.463(2) yes
C3 . C31 . 1.513(2) yes
C3 . H31 . 0.981 no
N4 . C5 . 1.468(2) yes
N4 . C41 . 1.357(2) yes
C5 . C6 . 1.517(2) yes
C5 . H51 . 0.976 no
C6 . C7 . 1.394(2) yes
C6 . C11 . 1.386(2) yes
C7 . C8 . 1.385(3) yes
C7 . H71 . 0.932 no
C8 . C9 . 1.374(3) yes
C8 . H81 . 0.932 no
C9 . C10 . 1.374(3) yes
C9 . F12 . 1.360(2) yes
C10 . C11 . 1.391(2) yes
C10 . H101 . 0.940 no
C11 . H111 . 0.936 no
C21 . C22 . 1.391(3) yes
C21 . C26 . 1.387(3) yes
C22 . C23 . 1.394(3) yes
C22 . H221 . 0.937 no
C23 . C24 . 1.383(4) yes
C23 . H231 . 0.927 no
C24 . C25 . 1.380(3) yes
C24 . H241 . 0.996 no
C25 . C26 . 1.393(3) yes
C25 . H251 . 0.959 no
C26 . H261 . 0.964 no
C31 . O32 . 1.203(2) yes
C31 . O33 . 1.335(2) yes
O33 . C34 . 1.451(2) yes
C34 . H343 . 0.979 no
C34 . H341 . 0.978 no
C34 . H342 . 0.976 no
C41 . O42 . 1.222(2) yes
C41 . C43 . 1.518(2) yes
C43 . C44 . 1.517(3) yes
C43 . H431 . 0.984 no
C43 . H432 . 0.970 no
C44 . O45 . 1.199(2) yes
C44 . O46 . 1.328(2) yes
O46 . C47 . 1.457(2) yes
C47 . C48 . 1.498(3) yes
C47 . H472 . 0.979 no
C47 . H471 . 0.988 no
C48 . H482 . 0.985 no
C48 . H481 . 0.989 no
C48 . H483 . 0.968 no

loop_
_geom_hbond_atom_site_label_D
_geom_hbond_site_symmetry_D
_geom_hbond_atom_site_label_H
_geom_hbond_site_symmetry_H
_geom_hbond_atom_site_label_A
_geom_hbond_site_symmetry_A
_geom_hbond_angle_DHA
_geom_hbond_distance_DH
_geom_hbond_distance_HA
_geom_hbond_distance_DA
_geom_hbond_publ_flag
C2 . H21 . O32 2_756 157 0.97 2.54 3.451(3) yes
C3 . H31 . O42 2_766 147 0.98 2.33 3.199(3) yes
C5 . H51 . O1 2_666 154 0.98 2.49 3.398(3) yes
C7 . H71 . O42 1_455 147 0.93 2.48 3.298(3) yes
C8 . H81 . O45 1_455 161 0.93 2.44 3.341(3) yes
C24 . H241 . O45 1_456 146 1.00 2.55 3.426(3) yes
C26 . H261 . O32 2_756 155 0.96 2.46 3.356(3) yes
